data_4061732
loop_
_publ_author_name
'Franken, Andreas'
'McGrath, Thomas D.'
'Stone, F. Gordon A.'

_publ_section_title
;
  Synthesis and Reactivity of the Nine- and Ten-Vertex
  Iron-Monocarborane Anions [7,7,7-(CO)~3~-closo-7,1-FeCB~7~H~8~]-
  and [6,6,6,10,10,10-(CO)~6~-closo-6,1-FeCB~7~H~8~]-
;
_journal_name_full Organometallics
_journal_paper_doi 10.1021/om050584j
_journal_year 2005
_chemical_formula_sum 'C25 H23 B7 Cu Fe2 O6 P'
_chemical_formula_weight 701.31
_space_group_IT_number 2
_symmetry_cell_setting triclinic
_symmetry_space_group_name_Hall '-P 1'
_symmetry_space_group_name_H-M 'P -1'
_cell_angle_alpha 69.200(4)
_cell_angle_beta 85.465(4)
_cell_angle_gamma 65.840(3)
_cell_formula_units_Z 2
_cell_length_a 10.3282(8)
_cell_length_b 12.3809(9)
_cell_length_c 13.1265(10)
_cell_measurement_temperature 110(2)
_cell_volume 1427.35(19)
_diffrn_ambient_temperature 110(2)
_exptl_crystal_density_diffrn 1.632
_cod_depositor_comments
;
The following automatic conversions were performed:
'_symmetry_cell_setting' value 'Triclinic' changed to 'triclinic'
according to '/home/saulius/struct/CIF-dictionaries/cif_core.dic'
dictionary named 'cif_core.dic' version 2.4.1 from 2010-06-29.

Automatic conversion script
Id: cif_fix_enum 1527 2010-12-29 10:47:43Z saulius 
;
_cod_database_code 4061732

loop_
_symmetry_equiv_pos_as_xyz
'x, y, z'
'-x, -y, -z'

loop_
_atom_site_label
_atom_site_type_symbol
_atom_site_fract_x
_atom_site_fract_y
_atom_site_fract_z
_atom_site_U_iso_or_equiv
_atom_site_adp_type
_atom_site_occupancy
_atom_site_symmetry_multiplicity
_atom_site_calc_flag
_atom_site_refinement_flags
_atom_site_disorder_assembly
_atom_site_disorder_group
C1 C 0.85228(15) 0.01119(13) 0.08754(12) 0.0214(3) Uani 1 1 d . . .
H1 H 0.9003(17) -0.0408(16) 0.0441(13) 0.026 Uiso 1 1 d . . .
B2 B 0.80621(17) -0.03806(14) 0.20906(13) 0.0210(3) Uani 1 1 d . . .
H2 H 0.8341(17) -0.1416(16) 0.2444(13) 0.025 Uiso 1 1 d . . .
B3 B 0.92501(17) 0.05815(15) 0.15694(12) 0.0195(3) Uani 1 1 d . . .
H3 H 1.0390(17) 0.0293(15) 0.1565(13) 0.023 Uiso 1 1 d . . .
B4 B 0.79021(17) 0.16263(15) 0.03936(13) 0.0198(3) Uani 1 1 d . . .
H4 H 0.8077(17) 0.2091(15) -0.0436(13) 0.024 Uiso 1 1 d . . .
B5 B 0.68228(17) 0.07262(15) 0.08866(13) 0.0207(3) Uani 1 1 d . . .
H5 H 0.6132(17) 0.0544(15) 0.0493(13) 0.025 Uiso 1 1 d . . .
Fe6 Fe 0.837705(19) 0.054614(17) 0.312588(15) 0.01657(5) Uani 1 1 d . . .
B7 B 0.79673(17) 0.21198(14) 0.15285(13) 0.0187(3) Uani 1 1 d . . .
H7 H 0.8636(16) 0.2749(15) 0.1237(13) 0.022 Uiso 1 1 d . . .
B8 B 0.62809(17) 0.22274(14) 0.10055(13) 0.0190(3) Uani 1 1 d . . .
H8 H 0.5379(16) 0.2969(15) 0.0414(13) 0.023 Uiso 1 1 d . . .
B9 B 0.64295(16) 0.08448(14) 0.22313(13) 0.0190(3) Uani 1 1 d . . .
H9 H 0.5648(16) 0.0414(15) 0.2660(13) 0.023 Uiso 1 1 d . . .
Fe10 Fe 0.610564(19) 0.260068(16) 0.247477(15) 0.01481(5) Uani 1 1 d . . .
C61 C 0.93933(15) 0.12054(13) 0.35523(11) 0.0227(3) Uani 1 1 d . . .
O61 O 1.00932(12) 0.16010(11) 0.38050(9) 0.0300(2) Uani 1 1 d . . .
C62 C 0.74125(15) 0.02998(13) 0.43250(11) 0.0214(3) Uani 1 1 d . . .
O62 O 0.68455(12) 0.01045(10) 0.51105(8) 0.0297(2) Uani 1 1 d . . .
C63 C 0.97733(15) -0.09975(14) 0.36183(11) 0.0234(3) Uani 1 1 d . . .
O63 O 1.06767(12) -0.19849(10) 0.39484(9) 0.0335(3) Uani 1 1 d . . .
C101 C 0.65122(14) 0.31669(13) 0.34484(11) 0.0197(3) Uani 1 1 d . . .
O101 O 0.66890(12) 0.34650(10) 0.41438(8) 0.0287(2) Uani 1 1 d . . .
C102 C 0.47518(15) 0.22484(12) 0.32835(11) 0.0194(3) Uani 1 1 d . . .
O102 O 0.38781(11) 0.20574(10) 0.38028(9) 0.0256(2) Uani 1 1 d . . .
C103 C 0.48084(15) 0.40829(13) 0.16050(11) 0.0199(3) Uani 1 1 d . . .
O103 O 0.39466(11) 0.50057(9) 0.10592(9) 0.0264(2) Uani 1 1 d . . .
Cu1 Cu 0.756799(17) 0.387099(14) 0.177178(13) 0.01706(5) Uani 1 1 d . . .
P1 P 0.76830(4) 0.56203(3) 0.17716(3) 0.01511(7) Uani 1 1 d . . .
C111 C 0.92902(14) 0.53357(12) 0.24996(11) 0.0170(2) Uani 1 1 d . . .
C112 C 0.96613(15) 0.44314(13) 0.35565(11) 0.0214(3) Uani 1 1 d . . .
H112 H 0.9093 0.3972 0.3864 0.026 Uiso 1 1 calc R . .
C113 C 1.08491(15) 0.42000(14) 0.41572(12) 0.0259(3) Uani 1 1 d . . .
H113 H 1.1097 0.3581 0.4874 0.031 Uiso 1 1 calc R . .
C114 C 1.16806(16) 0.48724(15) 0.37131(13) 0.0278(3) Uani 1 1 d . . .
H114 H 1.2490 0.4721 0.4128 0.033 Uiso 1 1 calc R . .
C115 C 1.13251(16) 0.57624(15) 0.26646(13) 0.0274(3) Uani 1 1 d . . .
H115 H 1.1902 0.6213 0.2359 0.033 Uiso 1 1 calc R . .
C116 C 1.01321(15) 0.60044(13) 0.20520(12) 0.0219(3) Uani 1 1 d . . .
H116 H 0.9892 0.6620 0.1334 0.026 Uiso 1 1 calc R . .
C121 C 0.62503(14) 0.65750(12) 0.23997(10) 0.0158(2) Uani 1 1 d . . .
C122 C 0.65039(15) 0.70201(13) 0.31683(11) 0.0205(3) Uani 1 1 d . . .
H122 H 0.7454 0.6812 0.3394 0.025 Uiso 1 1 calc R . .
C123 C 0.53760(16) 0.77665(14) 0.36067(11) 0.0242(3) Uani 1 1 d . . .
H123 H 0.5558 0.8067 0.4129 0.029 Uiso 1 1 calc R . .
C124 C 0.39902(15) 0.80720(13) 0.32827(11) 0.0226(3) Uani 1 1 d . . .
H124 H 0.3220 0.8573 0.3589 0.027 Uiso 1 1 calc R . .
C125 C 0.37256(15) 0.76454(14) 0.25071(12) 0.0236(3) Uani 1 1 d . . .
H125 H 0.2773 0.7868 0.2276 0.028 Uiso 1 1 calc R . .
C126 C 0.48417(15) 0.69001(13) 0.20715(11) 0.0210(3) Uani 1 1 d . . .
H126 H 0.4653 0.6606 0.1546 0.025 Uiso 1 1 calc R . .
C131 C 0.76412(14) 0.67012(12) 0.03936(10) 0.0157(2) Uani 1 1 d . . .
C132 C 0.81395(14) 0.62029(13) -0.04343(11) 0.0191(3) Uani 1 1 d . . .
H132 H 0.8499 0.5316 -0.0272 0.023 Uiso 1 1 calc R . .
C133 C 0.81081(15) 0.70092(14) -0.14964(11) 0.0230(3) Uani 1 1 d . . .
H133 H 0.8452 0.6671 -0.2059 0.028 Uiso 1 1 calc R . .
C134 C 0.75754(15) 0.83065(14) -0.17377(11) 0.0223(3) Uani 1 1 d . . .
H134 H 0.7547 0.8856 -0.2466 0.027 Uiso 1 1 calc R . .
C135 C 0.70835(15) 0.88024(13) -0.09149(11) 0.0225(3) Uani 1 1 d . . .
H135 H 0.6721 0.9690 -0.1081 0.027 Uiso 1 1 calc R . .
C136 C 0.71202(15) 0.80029(13) 0.01482(11) 0.0200(3) Uani 1 1 d . . .
H136 H 0.6789 0.8344 0.0710 0.024 Uiso 1 1 calc R . .

loop_
_atom_site_aniso_label
_atom_site_aniso_U_11
_atom_site_aniso_U_22
_atom_site_aniso_U_33
_atom_site_aniso_U_23
_atom_site_aniso_U_13
_atom_site_aniso_U_12
C1 0.0234(7) 0.0202(6) 0.0255(7) -0.0137(5) 0.0071(5) -0.0099(6)
B2 0.0220(8) 0.0170(7) 0.0263(8) -0.0111(6) 0.0049(6) -0.0079(6)
B3 0.0199(7) 0.0205(7) 0.0206(7) -0.0097(6) 0.0061(6) -0.0095(6)
B4 0.0212(7) 0.0217(7) 0.0195(7) -0.0114(6) 0.0047(6) -0.0088(6)
B5 0.0217(7) 0.0197(7) 0.0254(8) -0.0131(6) 0.0032(6) -0.0087(6)
Fe6 0.01718(10) 0.01580(9) 0.01762(9) -0.00775(7) 0.00435(7) -0.00657(7)
B7 0.0219(7) 0.0176(7) 0.0214(7) -0.0105(6) 0.0070(6) -0.0105(6)
B8 0.0214(7) 0.0173(7) 0.0213(7) -0.0094(6) 0.0039(6) -0.0090(6)
B9 0.0207(7) 0.0161(7) 0.0241(7) -0.0106(6) 0.0059(6) -0.0092(6)
Fe10 0.01676(10) 0.01293(9) 0.01758(9) -0.00790(7) 0.00553(7) -0.00741(7)
C61 0.0227(7) 0.0227(7) 0.0199(6) -0.0074(5) 0.0024(5) -0.0068(6)
O61 0.0300(6) 0.0334(6) 0.0313(6) -0.0145(5) -0.0018(5) -0.0142(5)
C62 0.0217(7) 0.0184(6) 0.0222(7) -0.0073(5) 0.0025(5) -0.0065(5)
O62 0.0313(6) 0.0288(6) 0.0237(5) -0.0066(4) 0.0100(4) -0.0110(5)
C63 0.0246(7) 0.0250(7) 0.0205(7) -0.0099(5) 0.0056(5) -0.0092(6)
O63 0.0285(6) 0.0259(6) 0.0334(6) -0.0095(5) 0.0014(5) 0.0002(5)
C101 0.0210(7) 0.0189(6) 0.0219(6) -0.0092(5) 0.0078(5) -0.0102(5)
O101 0.0411(6) 0.0333(6) 0.0233(5) -0.0162(4) 0.0103(5) -0.0224(5)
C102 0.0220(7) 0.0155(6) 0.0218(6) -0.0085(5) 0.0029(5) -0.0074(5)
O102 0.0245(5) 0.0253(5) 0.0302(5) -0.0119(4) 0.0110(4) -0.0131(4)
C103 0.0222(7) 0.0188(6) 0.0241(7) -0.0111(5) 0.0090(5) -0.0118(6)
O103 0.0258(5) 0.0180(5) 0.0312(6) -0.0071(4) 0.0031(4) -0.0065(4)
Cu1 0.02117(9) 0.01482(8) 0.02009(9) -0.00910(6) 0.00403(6) -0.00997(7)
P1 0.01833(16) 0.01471(15) 0.01681(15) -0.00865(12) 0.00426(12) -0.00897(13)
C111 0.0164(6) 0.0163(6) 0.0211(6) -0.0106(5) 0.0032(5) -0.0063(5)
C112 0.0224(7) 0.0201(6) 0.0241(7) -0.0108(5) 0.0046(5) -0.0088(5)
C113 0.0245(7) 0.0257(7) 0.0253(7) -0.0121(6) -0.0011(6) -0.0052(6)
C114 0.0205(7) 0.0321(8) 0.0361(8) -0.0210(7) -0.0013(6) -0.0076(6)
C115 0.0204(7) 0.0298(8) 0.0409(9) -0.0198(7) 0.0071(6) -0.0134(6)
C116 0.0227(7) 0.0214(6) 0.0259(7) -0.0119(6) 0.0060(5) -0.0107(6)
C121 0.0204(6) 0.0142(6) 0.0156(6) -0.0070(5) 0.0052(5) -0.0088(5)
C122 0.0203(7) 0.0245(7) 0.0221(6) -0.0139(5) 0.0039(5) -0.0100(5)
C123 0.0294(8) 0.0290(7) 0.0213(7) -0.0166(6) 0.0058(6) -0.0127(6)
C124 0.0247(7) 0.0222(7) 0.0221(7) -0.0118(5) 0.0091(5) -0.0088(6)
C125 0.0199(7) 0.0264(7) 0.0271(7) -0.0131(6) 0.0036(6) -0.0094(6)
C126 0.0233(7) 0.0230(7) 0.0225(7) -0.0129(5) 0.0029(5) -0.0111(6)
C131 0.0167(6) 0.0181(6) 0.0168(6) -0.0084(5) 0.0034(5) -0.0098(5)
C132 0.0186(6) 0.0194(6) 0.0216(6) -0.0115(5) 0.0034(5) -0.0067(5)
C133 0.0228(7) 0.0281(7) 0.0190(6) -0.0131(6) 0.0063(5) -0.0081(6)
C134 0.0230(7) 0.0261(7) 0.0178(6) -0.0070(5) 0.0048(5) -0.0113(6)
C135 0.0267(7) 0.0187(6) 0.0241(7) -0.0083(5) 0.0054(6) -0.0113(6)
C136 0.0272(7) 0.0197(6) 0.0194(6) -0.0104(5) 0.0061(5) -0.0133(6)

loop_
_geom_bond_atom_site_label_1
_geom_bond_atom_site_label_2
_geom_bond_distance
_geom_bond_site_symmetry_2
_geom_bond_publ_flag
C1 B4 1.601(2) . ?
C1 B2 1.603(2) . ?
C1 B5 1.604(2) . ?
C1 B3 1.604(2) . ?
B2 B9 1.799(2) . ?
B2 B5 1.833(2) . ?
B2 B3 1.969(2) . ?
B2 Fe6 2.1799(16) . ?
B3 B7 1.805(2) . ?
B3 B4 1.855(2) . ?
B3 Fe6 2.1603(15) . ?
B4 B8 1.787(2) . ?
B4 B7 1.815(2) . ?
B4 B5 1.815(2) . ?
B5 B8 1.770(2) . ?
B5 B9 1.823(2) . ?
Fe6 C63 1.7787(15) . ?
Fe6 C61 1.7888(15) . ?
Fe6 C62 1.7953(14) . ?
Fe6 B7 2.2216(16) . ?
Fe6 B9 2.2401(16) . ?
Fe6 Fe10 2.5676(3) . ?
B7 H7 1.190(16) . ?
B7 B8 1.859(2) . ?
B7 Cu1 2.1707(15) . ?
B7 Fe10 2.1920(15) . ?
B8 B9 1.847(2) . ?
B8 Fe10 2.1156(15) . ?
B9 Fe10 2.1957(14) . ?
Fe10 C103 1.7910(14) . ?
Fe10 C102 1.7911(14) . ?
Fe10 C101 1.8064(14) . ?
Fe10 Cu1 2.5099(3) . ?
C61 O61 1.1470(17) . ?
C62 O62 1.1436(17) . ?
C63 O63 1.1432(18) . ?
C101 O101 1.1505(16) . ?
C101 Cu1 2.4142(13) . ?
C102 O102 1.1392(16) . ?
C103 O103 1.1392(17) . ?
Cu1 H7 1.719(16) . ?
Cu1 P1 2.2170(4) . ?
P1 C131 1.8195(13) . ?
P1 C111 1.8236(13) . ?
P1 C121 1.8258(13) . ?
C111 C116 1.3963(19) . ?
C111 C112 1.3982(19) . ?
C112 C113 1.383(2) . ?
C113 C114 1.390(2) . ?
C114 C115 1.384(2) . ?
C115 C116 1.392(2) . ?
C121 C122 1.3946(18) . ?
C121 C126 1.4003(19) . ?
C122 C123 1.3901(19) . ?
C123 C124 1.382(2) . ?
C124 C125 1.3909(19) . ?
C125 C126 1.3809(19) . ?
C131 C136 1.3926(18) . ?
C131 C132 1.3979(17) . ?
C132 C133 1.390(2) . ?
C133 C134 1.388(2) . ?
C134 C135 1.3893(19) . ?
C135 C136 1.3876(19) . ?
